data_4321637
loop_
_publ_author_name
'Chi-Wing Tsang'
'Qingchuan Yang'
'Eric Tung-Po Sze'
'Thomas C. W. Mak'
'Dominic T. W. Chan'
'Zuowei Xie'

_publ_section_title
;
 Weakly Coordinating Nature of a Carborane Cage Bearing Different Halogen
 Atoms. Synthesis and Structural Characterization of Icosahedral Mixed
 Halocarborane Anions, 1-H-CB11Y5X6- (X, Y = Cl, Br, I)
;
_journal_name_full 'Inorganic Chemistry'
_journal_page_first 5851
_journal_page_last 5858
_journal_paper_doi 10.1021/ic000354r
_journal_volume 39
_journal_year 2000
_chemical_formula_sum 'C28 H37 Ag B11 Br5 Cl6'
_chemical_formula_weight 1212.61
_chemical_name_systematic
; 
 ? 
;
_space_group_IT_number 2
_symmetry_cell_setting triclinic
_symmetry_space_group_name_Hall '-P 1'
_symmetry_space_group_name_H-M 'P -1'
_atom_sites_solution_hydrogens geom
_atom_sites_solution_primary direct
_atom_sites_solution_secondary difmap
_audit_creation_method SHELXL-97
_cell_angle_alpha 90.64(3)
_cell_angle_beta 96.46(3)
_cell_angle_gamma 97.43(3)
_cell_formula_units_Z 2
_cell_length_a 10.207(2)
_cell_length_b 13.402(3)
_cell_length_c 16.351(3)
_cell_measurement_temperature 294(2)
_cell_volume 2203.1(8)
_computing_cell_refinement 'BIOTEX Rigaku'
_computing_data_collection 'RAXIS Rigaku'
_computing_data_reduction 'BIOTEX Rigaku'
_computing_molecular_graphics 'Siemens SHELXTL'
_computing_publication_material 'Siemens SHELXTL'
_computing_structure_refinement 'SHELXL-97 (Sheldrick, 1997)'
_computing_structure_solution 'SHELXS-97 (Sheldrick, 1990)'
_diffrn_ambient_temperature 294(2)
_diffrn_measured_fraction_theta_full 0.566
_diffrn_measured_fraction_theta_max 0.566
_diffrn_measurement_device_type 'IP Rigaku'
_diffrn_measurement_method IP
_diffrn_radiation_monochromator graphite
_diffrn_radiation_source 'rotation anode'
_diffrn_radiation_type MoK\a
_diffrn_radiation_wavelength 0.71073
_diffrn_reflns_av_R_equivalents 0.0000
_diffrn_reflns_av_sigmaI/netI 0.1151
_diffrn_reflns_limit_h_max 12
_diffrn_reflns_limit_h_min -12
_diffrn_reflns_limit_k_max 15
_diffrn_reflns_limit_k_min -12
_diffrn_reflns_limit_l_max 19
_diffrn_reflns_limit_l_min -11
_diffrn_reflns_number 4234
_diffrn_reflns_theta_full 25.00
_diffrn_reflns_theta_max 25.71
_diffrn_reflns_theta_min 1.25
_exptl_absorpt_coefficient_mu 5.378
_exptl_absorpt_correction_T_max 1.129
_exptl_absorpt_correction_T_min 0.840
_exptl_absorpt_correction_type abscor
_exptl_crystal_colour colourless
_exptl_crystal_density_diffrn 1.828
_exptl_crystal_density_method 'not measured'
_exptl_crystal_description prism
_exptl_crystal_F_000 1168
_exptl_crystal_size_max 0.30
_exptl_crystal_size_mid 0.20
_exptl_crystal_size_min 0.14
_refine_diff_density_max 0.638
_refine_diff_density_min -0.657
_refine_diff_density_rms 0.110
_refine_ls_extinction_coef 0.00043(17)
_refine_ls_extinction_expression Fc^*^=kFc[1+0.001xFc^2^\l^3^/sin(2\q)]^-1/4^
_refine_ls_extinction_method SHELXL
_refine_ls_goodness_of_fit_ref 1.111
_refine_ls_hydrogen_treatment mixed
_refine_ls_matrix_type full
_refine_ls_number_parameters 461
_refine_ls_number_reflns 3916
_refine_ls_number_restraints 0
_refine_ls_restrained_S_all 1.111
_refine_ls_R_factor_all 0.1268
_refine_ls_R_factor_gt 0.0782
_refine_ls_shift/su_max 0.058
_refine_ls_shift/su_mean 0.007
_refine_ls_structure_factor_coef Fsqd
_refine_ls_weighting_details 'calc w=1/[\s^2^(Fo^2^)+(0.0801P)^2^+0.0000P] where P=(Fo^2^+2Fc^2^)/3'
_refine_ls_weighting_scheme calc
_refine_ls_wR_factor_gt 0.1572
_refine_ls_wR_factor_ref 0.1821
_reflns_number_gt 2792
_reflns_number_total 4234
_reflns_threshold_expression >2sigma(I)
_cod_data_source_file ic000354r_1.cif
_cod_data_source_block Ag[1-H-CB11Br5Cl6](mesitylene)3
_cod_database_code 4321637

loop_
_symmetry_equiv_pos_as_xyz
'x, y, z'
'-x, -y, -z'

loop_
_atom_site_label
_atom_site_type_symbol
_atom_site_fract_x
_atom_site_fract_y
_atom_site_fract_z
_atom_site_U_iso_or_equiv
_atom_site_adp_type
_atom_site_occupancy
_atom_site_symmetry_multiplicity
_atom_site_calc_flag
_atom_site_refinement_flags
_atom_site_disorder_assembly
_atom_site_disorder_group
Ag1 Ag -0.28678(5) -0.24157(4) -0.05488(4) 0.08122(18) Uani 1 1 d . . .
C1 C 0.0160(6) -0.2614(4) 0.3275(4) 0.067(2) Uani 1 1 d . . .
C11 C -0.4479(7) -0.1385(4) -0.0286(4) 0.085(3) Uani 1 1 d . . .
H11A H -0.4192 -0.1427 0.0271 0.102 Uiso 1 1 calc R . .
C12 C -0.5521(6) -0.2044(4) -0.0619(5) 0.086(3) Uani 1 1 d . . .
C13 C -0.5924(6) -0.1956(5) -0.1461(4) 0.074(2) Uani 1 1 d . . .
H13A H -0.6633 -0.2404 -0.1710 0.089 Uiso 1 1 calc R . .
C14 C -0.5340(7) -0.1267(5) -0.1908(4) 0.086(3) Uani 1 1 d . . .
C15 C -0.4297(6) -0.0605(5) -0.1541(5) 0.089(3) Uani 1 1 d . . .
H15A H -0.3894 -0.0102 -0.1852 0.107 Uiso 1 1 calc R . .
C16 C -0.3834(7) -0.0669(4) -0.0721(5) 0.087(3) Uani 1 1 d . . .
C17 C -0.6262(8) -0.2796(5) -0.0080(6) 0.127(4) Uani 1 1 d . . .
H17A H -0.5825 -0.2738 0.0473 0.191 Uiso 1 1 calc R . .
H17B H -0.6264 -0.3467 -0.0293 0.191 Uiso 1 1 calc R . .
H17C H -0.7161 -0.2656 -0.0082 0.191 Uiso 1 1 calc R . .
C18 C -0.2741(8) 0.0090(5) -0.0370(5) 0.114(3) Uani 1 1 d . . .
H18A H -0.3023 0.0746 -0.0408 0.171 Uiso 1 1 calc R . .
H18B H -0.1988 0.0070 -0.0669 0.171 Uiso 1 1 calc R . .
H18C H -0.2499 -0.0051 0.0198 0.171 Uiso 1 1 calc R . .
C19 C -0.5909(9) -0.1186(6) -0.2795(5) 0.136(4) Uani 1 1 d . . .
H19A H -0.6623 -0.1721 -0.2932 0.204 Uiso 1 1 calc R . .
H19B H -0.5226 -0.1236 -0.3146 0.204 Uiso 1 1 calc R . .
H19C H -0.6238 -0.0550 -0.2869 0.204 Uiso 1 1 calc R . .
C21 C -0.1731(6) -0.3457(4) -0.1281(4) 0.068(2) Uani 1 1 d . . .
H21A H -0.1359 -0.3660 -0.0775 0.081 Uiso 1 1 calc R . .
C22 C -0.2961(7) -0.3929(4) -0.1614(4) 0.079(2) Uani 1 1 d . . .
C23 C -0.3477(7) -0.3594(5) -0.2355(4) 0.090(3) Uani 1 1 d . . .
H23A H -0.4312 -0.3886 -0.2592 0.108 Uiso 1 1 calc R . .
C24 C -0.2801(7) -0.2848(5) -0.2749(4) 0.083(2) Uani 1 1 d . . .
C25 C -0.1631(8) -0.2413(5) -0.2398(4) 0.095(3) Uani 1 1 d . . .
H25A H -0.1199 -0.1883 -0.2669 0.114 Uiso 1 1 calc R . .
C26 C -0.1029(7) -0.2681(5) -0.1682(4) 0.079(2) Uani 1 1 d . . .
C27 C -0.3634(9) -0.4813(5) -0.1217(5) 0.136(3) Uani 1 1 d . . .
H27A H -0.3704 -0.5397 -0.1573 0.204 Uiso 1 1 calc R . .
H27B H -0.4507 -0.4686 -0.1116 0.204 Uiso 1 1 calc R . .
H27C H -0.3125 -0.4927 -0.0704 0.204 Uiso 1 1 calc R . .
C28 C 0.0319(7) -0.2270(7) -0.1358(5) 0.143(4) Uani 1 1 d . . .
H28A H 0.0645 -0.1744 -0.1706 0.215 Uiso 1 1 calc R . .
H28B H 0.0880 -0.2793 -0.1344 0.215 Uiso 1 1 calc R . .
H28C H 0.0321 -0.2001 -0.0812 0.215 Uiso 1 1 calc R . .
C29 C -0.3353(9) -0.2581(7) -0.3594(5) 0.152(4) Uani 1 1 d . . .
H29A H -0.2770 -0.2039 -0.3791 0.228 Uiso 1 1 calc R . .
H29B H -0.4217 -0.2378 -0.3574 0.228 Uiso 1 1 calc R . .
H29C H -0.3425 -0.3157 -0.3959 0.228 Uiso 1 1 calc R . .
C31 C -0.8233(8) -0.2133(5) -0.4503(4) 0.093(3) Uani 1 1 d . . .
C32 C -0.7620(7) -0.2961(5) -0.4582(4) 0.093(3) Uani 1 1 d . . .
H32A H -0.7919 -0.3525 -0.4295 0.111 Uiso 1 1 calc R . .
C33 C -0.6620(8) -0.3043(5) -0.5037(5) 0.099(3) Uani 1 1 d . . .
C34 C -0.6198(8) -0.2200(5) -0.5464(4) 0.103(3) Uani 1 1 d . . .
H34A H -0.5509 -0.2234 -0.5786 0.124 Uiso 1 1 calc R . .
C35 C -0.6717(8) -0.1350(5) -0.5442(5) 0.108(3) Uani 1 1 d . . .
C36 C -0.7781(8) -0.1313(5) -0.4931(5) 0.106(3) Uani 1 1 d . . .
H36A H -0.8162 -0.0722 -0.4893 0.127 Uiso 1 1 calc R . .
C37 C -0.9380(9) -0.2148(7) -0.3978(5) 0.154(4) Uani 1 1 d . . .
H37A H -0.9551 -0.2802 -0.3748 0.232 Uiso 1 1 calc R . .
H37B H -1.0162 -0.2003 -0.4314 0.232 Uiso 1 1 calc R . .
H37C H -0.9148 -0.1650 -0.3541 0.232 Uiso 1 1 calc R . .
C38 C -0.5954(8) -0.3980(6) -0.5108(6) 0.139(4) Uani 1 1 d . . .
H38A H -0.6374 -0.4505 -0.4795 0.208 Uiso 1 1 calc R . .
H38B H -0.5030 -0.3835 -0.4900 0.208 Uiso 1 1 calc R . .
H38C H -0.6034 -0.4196 -0.5676 0.208 Uiso 1 1 calc R . .
C39 C -0.6213(11) -0.0437(7) -0.5869(6) 0.179(5) Uani 1 1 d . . .
H39A H -0.5505 -0.0580 -0.6173 0.269 Uiso 1 1 calc R . .
H39B H -0.5888 0.0094 -0.5471 0.269 Uiso 1 1 calc R . .
H39C H -0.6921 -0.0233 -0.6241 0.269 Uiso 1 1 calc R . .
Br2 Br 0.13223(9) -0.46991(5) 0.31471(5) 0.1078(3) Uani 1 1 d . . .
Br3 Br 0.24381(8) -0.23454(6) 0.21198(5) 0.1021(3) Uani 1 1 d . . .
Br4 Br 0.04463(10) -0.03467(5) 0.27438(6) 0.1164(4) Uani 1 1 d . . .
Br5 Br -0.18564(10) -0.14670(6) 0.41887(5) 0.1188(3) Uani 1 1 d . . .
Br6 Br -0.12592(10) -0.41282(6) 0.44515(5) 0.1142(4) Uani 1 1 d . . .
Cl7 Cl -0.00187(18) -0.43319(12) 0.09182(10) 0.0835(6) Uani 1 1 d . . .
Cl8 Cl -0.05437(16) -0.16894(11) 0.06835(9) 0.0669(5) Uani 1 1 d . . .
Cl9 Cl -0.31327(19) -0.11866(13) 0.19704(12) 0.1009(7) Uani 1 1 d . . .
Cl10 Cl -0.4192(2) -0.34963(17) 0.29738(12) 0.1088(8) Uani 1 1 d . . .
Cl11 Cl -0.2262(2) -0.54570(11) 0.23540(12) 0.0970(8) Uani 1 1 d . . .
Cl12 Cl -0.33166(18) -0.36303(12) 0.08669(10) 0.0785(6) Uani 1 1 d . . .
B2 B 0.0125(7) -0.3803(4) 0.2793(5) 0.069(2) Uani 1 1 d . . .
B3 B 0.0604(8) -0.2656(5) 0.2306(5) 0.076(3) Uani 1 1 d . . .
B4 B -0.0353(8) -0.1727(5) 0.2594(4) 0.061(2) Uani 1 1 d . . .
B5 B -0.1463(7) -0.2253(5) 0.3270(4) 0.067(2) Uani 1 1 d . . .
B6 B -0.1152(9) -0.3531(5) 0.3408(5) 0.082(3) Uani 1 1 d . . .
B7 B -0.0486(7) -0.3626(5) 0.1749(4) 0.061(2) Uani 1 1 d . . .
B8 B -0.0761(7) -0.2356(5) 0.1635(5) 0.060(2) Uani 1 1 d . . .
B9 B -0.2041(7) -0.2094(5) 0.2252(4) 0.063(2) Uani 1 1 d . . .
B10 B -0.2558(8) -0.3223(6) 0.2734(5) 0.077(3) Uani 1 1 d . . .
B11 B -0.1594(7) -0.4182(5) 0.2440(4) 0.060(2) Uani 1 1 d . . .
B12 B -0.2096(8) -0.3256(5) 0.1719(5) 0.073(3) Uani 1 1 d . . .

loop_
_atom_site_aniso_label
_atom_site_aniso_U_11
_atom_site_aniso_U_22
_atom_site_aniso_U_33
_atom_site_aniso_U_23
_atom_site_aniso_U_13
_atom_site_aniso_U_12
Ag1 0.0680(3) 0.0843(3) 0.0973(4) 0.0012(3) 0.0201(3) 0.0233(2)
C1 0.086(5) 0.050(3) 0.061(4) -0.008(3) 0.005(4) -0.004(3)
C11 0.096(5) 0.087(4) 0.078(5) 0.012(4) 0.014(4) 0.029(3)
C12 0.059(4) 0.080(4) 0.128(6) 0.025(4) 0.032(4) 0.022(3)
C13 0.048(4) 0.102(4) 0.073(4) -0.002(4) 0.001(4) 0.016(3)
C14 0.085(5) 0.106(4) 0.075(4) 0.027(4) 0.034(4) 0.016(4)
C15 0.056(4) 0.085(4) 0.130(6) 0.031(4) 0.021(4) 0.007(3)
C16 0.080(5) 0.060(3) 0.117(6) -0.017(4) -0.021(4) 0.033(3)
C17 0.086(6) 0.114(5) 0.172(8) 0.046(6) -0.001(6) -0.013(5)
C18 0.109(6) 0.076(4) 0.148(7) -0.012(5) -0.017(6) 0.005(4)
C19 0.140(8) 0.172(7) 0.092(6) 0.000(6) 0.001(6) 0.011(6)
C21 0.051(4) 0.093(4) 0.063(4) 0.000(3) 0.011(3) 0.021(3)
C22 0.090(5) 0.077(4) 0.072(4) -0.005(3) 0.013(4) 0.013(3)
C23 0.075(5) 0.110(5) 0.081(5) -0.027(4) -0.002(4) 0.010(4)
C24 0.102(5) 0.117(4) 0.042(4) 0.023(3) 0.005(4) 0.053(4)
C25 0.099(6) 0.083(4) 0.099(6) 0.010(4) 0.011(5) -0.007(4)
C26 0.069(4) 0.098(4) 0.071(4) 0.000(4) 0.024(4) 0.005(4)
C27 0.176(7) 0.095(5) 0.136(6) -0.018(5) 0.084(5) -0.045(5)
C28 0.068(6) 0.225(8) 0.109(7) -0.027(6) 0.004(5) -0.073(6)
C29 0.145(8) 0.213(9) 0.108(7) 0.010(7) 0.016(6) 0.061(6)
C31 0.099(6) 0.095(4) 0.080(5) -0.003(4) 0.002(5) 0.006(4)
C32 0.078(5) 0.126(5) 0.071(5) 0.008(4) 0.000(4) 0.008(4)
C33 0.103(6) 0.100(5) 0.088(5) -0.009(4) -0.020(5) 0.022(4)
C34 0.116(7) 0.114(5) 0.072(5) 0.017(4) 0.007(5) -0.009(5)
C35 0.111(7) 0.107(5) 0.091(6) 0.035(4) -0.018(5) -0.025(5)
C36 0.101(6) 0.089(4) 0.116(6) -0.010(4) -0.047(5) 0.024(4)
C37 0.147(8) 0.224(9) 0.098(6) -0.038(6) 0.029(6) 0.038(7)
C38 0.118(6) 0.174(7) 0.136(7) 0.005(6) 0.024(6) 0.060(5)
C39 0.171(11) 0.188(8) 0.158(9) 0.067(7) -0.031(8) -0.016(8)
Br2 0.1322(6) 0.1042(4) 0.0916(6) 0.0002(4) -0.0145(5) 0.0577(4)
Br3 0.0670(5) 0.1368(6) 0.0988(6) 0.0036(5) 0.0060(5) 0.0029(5)
Br4 0.1473(8) 0.0676(4) 0.1215(7) -0.0036(4) -0.0165(6) -0.0063(5)
Br5 0.1474(7) 0.1269(5) 0.0897(5) -0.0284(4) 0.0202(5) 0.0441(5)
Br6 0.1521(8) 0.1115(5) 0.0750(5) 0.0161(5) 0.0170(6) -0.0025(6)
Cl7 0.0956(12) 0.0946(10) 0.0647(10) -0.0157(8) 0.0029(9) 0.0365(8)
Cl8 0.0659(11) 0.0779(9) 0.0513(10) 0.0169(8) -0.0045(9) -0.0027(8)
Cl9 0.1096(13) 0.1044(10) 0.0955(14) -0.0069(10) -0.0077(11) 0.0572(9)
Cl10 0.0736(13) 0.1602(16) 0.0935(13) -0.0054(12) 0.0314(11) 0.0004(12)
Cl11 0.1278(16) 0.0620(9) 0.0911(13) 0.0029(9) -0.0022(13) -0.0134(10)
Cl12 0.0666(12) 0.0961(11) 0.0650(11) 0.0048(9) -0.0068(9) -0.0069(9)
B2 0.090(5) 0.054(3) 0.071(5) 0.000(3) 0.015(4) 0.039(3)
B3 0.057(5) 0.070(4) 0.098(6) -0.016(4) 0.015(4) -0.002(4)
B4 0.083(5) 0.051(3) 0.051(4) -0.006(3) -0.005(4) 0.025(3)
B5 0.063(4) 0.075(4) 0.067(5) -0.018(4) 0.003(4) 0.028(3)
B6 0.131(7) 0.074(4) 0.044(4) 0.012(4) 0.023(5) 0.013(5)
B7 0.056(4) 0.079(4) 0.055(4) 0.005(4) 0.011(4) 0.027(3)
B8 0.033(4) 0.070(4) 0.078(5) 0.002(4) 0.011(4) 0.006(3)
B9 0.070(4) 0.070(4) 0.059(5) 0.009(3) 0.013(4) 0.038(3)
B10 0.074(5) 0.086(5) 0.073(5) -0.007(4) 0.018(4) 0.006(4)
B11 0.061(5) 0.052(3) 0.066(5) 0.007(3) 0.007(4) 0.001(3)
B12 0.084(6) 0.074(4) 0.057(5) 0.001(4) 0.013(4) -0.014(4)

loop_
_atom_type_symbol
_atom_type_description
_atom_type_scat_dispersion_real
_atom_type_scat_dispersion_imag
_atom_type_scat_source
C C 0.0033 0.0016 'International Tables Vol C Tables 4.2.6.8 and 6.1.1.4'
H H 0.0000 0.0000 'International Tables Vol C Tables 4.2.6.8 and 6.1.1.4'
B B 0.0013 0.0007 'International Tables Vol C Tables 4.2.6.8 and 6.1.1.4'
Cl Cl 0.1484 0.1585 'International Tables Vol C Tables 4.2.6.8 and 6.1.1.4'
Br Br -0.2901 2.4595 'International Tables Vol C Tables 4.2.6.8 and 6.1.1.4'
Ag Ag -0.8971 1.1015 'International Tables Vol C Tables 4.2.6.8 and 6.1.1.4'

loop_
_geom_angle_atom_site_label_1
_geom_angle_atom_site_label_2
_geom_angle_atom_site_label_3
_geom_angle
_geom_angle_site_symmetry_1
_geom_angle_site_symmetry_3
_geom_angle_publ_flag
C22 Ag1 C16 130.3(2) . . ?
C22 Ag1 Cl12 96.55(14) . . ?
C16 Ag1 Cl12 120.51(17) . . ?
B3 C1 B4 62.2(4) . . ?
B3 C1 B6 111.8(4) . . ?
B4 C1 B6 110.6(5) . . ?
B3 C1 B2 61.8(4) . . ?
B4 C1 B2 112.4(4) . . ?
B6 C1 B2 62.1(4) . . ?
B3 C1 B5 111.1(5) . . ?
B4 C1 B5 60.1(4) . . ?
B6 C1 B5 61.4(4) . . ?
B2 C1 B5 112.2(4) . . ?
C16 C11 C12 123.3(7) . . ?
C11 C12 C13 116.7(6) . . ?
C11 C12 C17 120.6(7) . . ?
C13 C12 C17 122.6(6) . . ?
C14 C13 C12 122.4(6) . . ?
C13 C14 C15 118.9(6) . . ?
C13 C14 C19 118.4(6) . . ?
C15 C14 C19 122.5(7) . . ?
C14 C15 C16 121.4(6) . . ?
C11 C16 C15 117.3(6) . . ?
C11 C16 C18 124.6(7) . . ?
C15 C16 C18 117.9(6) . . ?
C11 C16 Ag1 62.0(4) . . ?
C15 C16 Ag1 107.0(4) . . ?
C18 C16 Ag1 104.8(4) . . ?
C22 C21 C26 121.9(6) . . ?
C23 C22 C21 117.0(6) . . ?
C23 C22 C27 121.8(6) . . ?
C21 C22 C27 121.0(6) . . ?
C23 C22 Ag1 105.7(4) . . ?
C21 C22 Ag1 61.5(3) . . ?
C27 C22 Ag1 104.8(4) . . ?
C24 C23 C22 121.5(6) . . ?
C25 C24 C23 119.1(6) . . ?
C25 C24 C29 121.7(7) . . ?
C23 C24 C29 119.1(6) . . ?
C24 C25 C26 124.6(7) . . ?
C25 C26 C21 115.9(6) . . ?
C25 C26 C28 123.3(7) . . ?
C21 C26 C28 120.6(6) . . ?
C32 C31 C36 116.1(7) . . ?
C32 C31 C37 120.6(7) . . ?
C36 C31 C37 123.3(7) . . ?
C33 C32 C31 126.0(7) . . ?
C32 C33 C34 116.1(7) . . ?
C32 C33 C38 124.6(7) . . ?
C34 C33 C38 119.3(8) . . ?
C35 C34 C33 123.8(8) . . ?
C34 C35 C36 117.0(7) . . ?
C34 C35 C39 123.3(9) . . ?
C36 C35 C39 119.6(8) . . ?
C31 C36 C35 121.0(7) . . ?
B12 Cl12 Ag1 111.5(3) . . ?
C1 B2 B3 57.3(4) . . ?
C1 B2 B7 104.2(4) . . ?
B3 B2 B7 59.6(4) . . ?
C1 B2 B11 104.5(5) . . ?
B3 B2 B11 106.8(5) . . ?
B7 B2 B11 60.1(4) . . ?
C1 B2 B6 58.1(4) . . ?
B3 B2 B6 105.0(5) . . ?
B7 B2 B6 106.7(5) . . ?
B11 B2 B6 59.5(4) . . ?
C1 B2 Br2 122.4(4) . . ?
B3 B2 Br2 123.1(5) . . ?
B7 B2 Br2 125.2(5) . . ?
B11 B2 Br2 124.0(4) . . ?
B6 B2 Br2 121.3(5) . . ?
C1 B3 B8 106.7(5) . . ?
C1 B3 B7 107.5(5) . . ?
B8 B3 B7 60.1(4) . . ?
C1 B3 B4 59.7(4) . . ?
B8 B3 B4 59.5(4) . . ?
B7 B3 B4 108.0(5) . . ?
C1 B3 B2 60.9(4) . . ?
B8 B3 B2 109.0(5) . . ?
B7 B3 B2 60.3(4) . . ?
B4 B3 B2 109.8(6) . . ?
C1 B3 Br3 120.4(5) . . ?
B8 B3 Br3 124.8(5) . . ?
B7 B3 Br3 122.3(5) . . ?
B4 B3 Br3 122.6(4) . . ?
B2 B3 Br3 117.8(5) . . ?
C1 B4 B8 106.0(4) . . ?
C1 B4 B9 107.7(5) . . ?
B8 B4 B9 61.9(4) . . ?
C1 B4 B5 61.5(4) . . ?
B8 B4 B5 108.5(5) . . ?
B9 B4 B5 58.9(4) . . ?
C1 B4 B3 58.1(4) . . ?
B8 B4 B3 60.2(4) . . ?
B9 B4 B3 110.0(5) . . ?
B5 B4 B3 109.0(5) . . ?
C1 B4 Br4 119.5(4) . . ?
B8 B4 Br4 124.3(4) . . ?
B9 B4 Br4 123.8(4) . . ?
B5 B4 Br4 120.2(4) . . ?
B3 B4 Br4 119.9(5) . . ?
B9 B5 B10 60.7(4) . . ?
B9 B5 B4 60.5(4) . . ?
B10 B5 B4 108.1(5) . . ?
B9 B5 B6 109.3(5) . . ?
B10 B5 B6 61.0(4) . . ?
B4 B5 B6 106.3(5) . . ?
B9 B5 C1 106.5(5) . . ?
B10 B5 C1 105.9(5) . . ?
B4 B5 C1 58.4(4) . . ?
B6 B5 C1 57.9(4) . . ?
B9 B5 Br5 124.8(5) . . ?
B10 B5 Br5 125.4(5) . . ?
B4 B5 Br5 120.6(4) . . ?
B6 B5 Br5 120.1(5) . . ?
C1 B5 Br5 119.3(4) . . ?
C1 B6 B11 106.2(5) . . ?
C1 B6 B5 60.7(4) . . ?
B11 B6 B5 107.6(5) . . ?
C1 B6 B10 106.2(5) . . ?
B11 B6 B10 60.6(4) . . ?
B5 B6 B10 58.5(4) . . ?
C1 B6 B2 59.9(4) . . ?
B11 B6 B2 59.9(4) . . ?
B5 B6 B2 109.9(5) . . ?
B10 B6 B2 108.9(5) . . ?
C1 B6 Br6 119.7(5) . . ?
B11 B6 Br6 125.0(5) . . ?
B5 B6 Br6 120.0(5) . . ?
B10 B6 Br6 124.7(6) . . ?
B2 B6 Br6 119.8(5) . . ?
B8 B7 B12 58.1(4) . . ?
B8 B7 B3 59.9(4) . . ?
B12 B7 B3 105.8(5) . . ?
B8 B7 B2 108.8(5) . . ?
B12 B7 B2 108.6(5) . . ?
B3 B7 B2 60.1(4) . . ?
B8 B7 B11 107.5(5) . . ?
B12 B7 B11 60.8(4) . . ?
B3 B7 B11 107.2(5) . . ?
B2 B7 B11 60.2(4) . . ?
B8 B7 Cl7 121.2(5) . . ?
B12 B7 Cl7 121.5(4) . . ?
B3 B7 Cl7 123.1(5) . . ?
B2 B7 Cl7 122.0(5) . . ?
B11 B7 Cl7 122.0(4) . . ?
B12 B8 B4 107.4(5) . . ?
B12 B8 B7 61.1(4) . . ?
B4 B8 B7 108.6(5) . . ?
B12 B8 B3 108.3(5) . . ?
B4 B8 B3 60.3(4) . . ?
B7 B8 B3 60.0(4) . . ?
B12 B8 B9 60.2(4) . . ?
B4 B8 B9 59.1(4) . . ?
B7 B8 B9 109.4(5) . . ?
B3 B8 B9 107.9(5) . . ?
B12 B8 Cl8 122.2(5) . . ?
B4 B8 Cl8 120.7(4) . . ?
B7 B8 Cl8 122.2(5) . . ?
B3 B8 Cl8 122.0(5) . . ?
B9 B8 Cl8 120.4(4) . . ?
B5 B9 B4 60.7(4) . . ?
B5 B9 B12 107.9(5) . . ?
B4 B9 B12 105.2(5) . . ?
B5 B9 B10 60.5(4) . . ?
B4 B9 B10 108.1(5) . . ?
B12 B9 B10 60.5(4) . . ?
B5 B9 Cl9 121.1(5) . . ?
B4 B9 Cl9 121.3(4) . . ?
B12 B9 Cl9 123.8(5) . . ?
B10 B9 Cl9 122.7(5) . . ?
B5 B9 B8 107.7(5) . . ?
B4 B9 B8 59.1(4) . . ?
B12 B9 B8 57.5(4) . . ?
B10 B9 B8 106.7(5) . . ?
Cl9 B9 B8 122.3(5) . . ?
Cl10 B10 B5 120.3(5) . . ?
Cl10 B10 B9 120.7(5) . . ?
B5 B10 B9 58.8(4) . . ?
Cl10 B10 B12 124.2(5) . . ?
B5 B10 B12 106.2(5) . . ?
B9 B10 B12 59.9(4) . . ?
Cl10 B10 B6 122.2(5) . . ?
B5 B10 B6 60.5(4) . . ?
B9 B10 B6 107.4(5) . . ?
B12 B10 B6 106.2(6) . . ?
Cl10 B10 B11 122.9(5) . . ?
B5 B10 B11 108.1(5) . . ?
B9 B10 B11 109.0(5) . . ?
B12 B10 B11 60.4(4) . . ?
B6 B10 B11 59.1(4) . . ?
Cl11 B11 B6 122.6(5) . . ?
Cl11 B11 B7 121.9(5) . . ?
B6 B11 B7 107.3(5) . . ?
Cl11 B11 B2 121.2(5) . . ?
B6 B11 B2 60.6(4) . . ?
B7 B11 B2 59.7(4) . . ?
Cl11 B11 B12 123.1(5) . . ?
B6 B11 B12 106.1(5) . . ?
B7 B11 B12 59.1(4) . . ?
B2 B11 B12 106.8(5) . . ?
Cl11 B11 B10 121.6(5) . . ?
B6 B11 B10 60.3(4) . . ?
B7 B11 B10 107.4(5) . . ?
B2 B11 B10 109.3(5) . . ?
B12 B11 B10 59.0(4) . . ?
B8 B12 B7 60.9(4) . . ?
B8 B12 B9 62.3(4) . . ?
B7 B12 B9 110.9(5) . . ?
B8 B12 B10 109.8(5) . . ?
B7 B12 B10 109.5(5) . . ?
B9 B12 B10 59.6(4) . . ?
B8 B12 Cl12 121.8(5) . . ?
B7 B12 Cl12 120.1(5) . . ?
B9 B12 Cl12 121.6(5) . . ?
B10 B12 Cl12 120.4(5) . . ?
B8 B12 B11 109.1(5) . . ?
B7 B12 B11 60.0(4) . . ?
B9 B12 B11 109.0(5) . . ?
B10 B12 B11 60.7(4) . . ?
Cl12 B12 B11 119.7(4) . . ?

loop_
_geom_bond_atom_site_label_1
_geom_bond_atom_site_label_2
_geom_bond_distance
_geom_bond_site_symmetry_2
_geom_bond_publ_flag
Ag1 C21 2.328(6) . ?
Ag1 C11 2.352(6) . ?
Ag1 Cl12 2.889(2) . ?
Ag1 C22 2.644(6) . ?
Ag1 C16 2.661(6) . ?
Ag1 Cl8 2.986(2) . ?
C1 B3 1.698(11) . ?
C1 B4 1.728(9) . ?
C1 B6 1.731(10) . ?
C1 B2 1.764(8) . ?
C1 B5 1.784(10) . ?
C11 C16 1.348(9) . ?
C11 C12 1.351(8) . ?
C12 C13 1.401(9) . ?
C12 C17 1.529(10) . ?
C13 C14 1.309(9) . ?
C14 C15 1.372(9) . ?
C14 C19 1.510(10) . ?
C15 C16 1.378(10) . ?
C16 C18 1.468(9) . ?
C21 C22 1.381(8) . ?
C21 C26 1.397(8) . ?
C22 C23 1.369(9) . ?
C22 C27 1.485(9) . ?
C23 C24 1.352(9) . ?
C24 C25 1.324(9) . ?
C24 C29 1.498(10) . ?
C25 C26 1.335(9) . ?
C26 C28 1.452(9) . ?
C31 C32 1.355(10) . ?
C31 C36 1.367(10) . ?
C31 C37 1.526(12) . ?
C32 C33 1.343(11) . ?
C33 C34 1.383(10) . ?
C33 C38 1.513(11) . ?
C34 C35 1.319(11) . ?
C35 C36 1.448(12) . ?
C35 C39 1.478(12) . ?
Br2 B2 1.872(7) . ?
Br3 B3 1.923(8) . ?
Br4 B4 1.924(6) . ?
Br5 B5 1.933(7) . ?
Br6 B6 1.901(7) . ?
Cl7 B7 1.790(7) . ?
Cl8 B8 1.823(8) . ?
Cl9 B9 1.784(7) . ?
Cl10 B10 1.750(9) . ?
Cl11 B11 1.754(6) . ?
Cl12 B12 1.782(8) . ?
B2 B3 1.778(10) . ?
B2 B7 1.780(10) . ?
B2 B11 1.790(10) . ?
B2 B6 1.803(12) . ?
B3 B8 1.767(11) . ?
B3 B7 1.769(9) . ?
B3 B4 1.770(11) . ?
B4 B8 1.755(10) . ?
B4 B9 1.755(10) . ?
B4 B5 1.759(10) . ?
B5 B9 1.727(10) . ?
B5 B10 1.757(10) . ?
B5 B6 1.795(10) . ?
B6 B11 1.782(10) . ?
B6 B10 1.804(12) . ?
B7 B8 1.769(9) . ?
B7 B12 1.772(11) . ?
B7 B11 1.789(10) . ?
B8 B12 1.719(10) . ?
B8 B9 1.804(10) . ?
B9 B12 1.768(10) . ?
B9 B10 1.762(10) . ?
B10 B12 1.777(11) . ?
B10 B11 1.808(11) . ?
B11 B12 1.803(10) . ?
